data_4061657
_journal_name_full Organometallics
_journal_paper_doi 10.1021/om050484d
_journal_year 2005
_chemical_formula_moiety 'C30 H30 Au N O3 P W, Cl'
_chemical_formula_sum 'C30 H30 Au Cl N O3 P W'
_chemical_formula_weight 899.79
_space_group_IT_number 14
_symmetry_cell_setting monoclinic
_symmetry_space_group_name_Hall '-P 2ybc'
_symmetry_space_group_name_H-M 'P 1 21/c 1'
_cell_angle_alpha 90.00
_cell_angle_beta 115.381(2)
_cell_angle_gamma 90.00
_cell_formula_units_Z 8
_cell_length_a 15.541(2)
_cell_length_b 23.874(3)
_cell_length_c 17.795(3)
_cell_measurement_temperature 173(2)
_cell_volume 5965.1(15)
_diffrn_ambient_temperature 173(2)
_exptl_crystal_density_diffrn 2.004
_cod_depositor_comments
;
The following automatic conversions were performed:
'_symmetry_cell_setting' value 'Monoclinic' changed to 'monoclinic'
according to '/home/saulius/struct/CIF-dictionaries/cif_core.dic'
dictionary named 'cif_core.dic' version 2.4.1 from 2010-06-29.

Automatic conversion script
Id: cif_fix_enum 1527 2010-12-29 10:47:43Z saulius 
;
_cod_original_sg_symbol_H-M 'P 21/c'
_cod_database_code 4061657

loop_
_symmetry_equiv_pos_as_xyz
'x, y, z'
'-x, y+1/2, -z+1/2'
'-x, -y, -z'
'x, -y-1/2, z-1/2'

loop_
_atom_site_label
_atom_site_type_symbol
_atom_site_fract_x
_atom_site_fract_y
_atom_site_fract_z
_atom_site_U_iso_or_equiv
_atom_site_adp_type
_atom_site_occupancy
_atom_site_symmetry_multiplicity
_atom_site_calc_flag
_atom_site_refinement_flags
_atom_site_disorder_assembly
_atom_site_disorder_group
W1A W 0.204025(19) 0.457350(10) 0.575407(16) 0.02093(6) Uani 1 1 d . . .
C1A C 0.1941(5) 0.5079(3) 0.4576(4) 0.0303(17) Uani 1 1 d . . .
C2A C 0.1511(6) 0.5397(3) 0.4995(4) 0.0375(19) Uani 1 1 d . . .
H2AA H 0.0859 0.5501 0.4780 0.045 Uiso 1 1 calc R . .
C3A C 0.2242(6) 0.5535(3) 0.5806(4) 0.036(2) Uani 1 1 d . . .
H3AA H 0.2156 0.5745 0.6222 0.043 Uiso 1 1 calc R . .
C4A C 0.3103(6) 0.5305(3) 0.5874(4) 0.037(2) Uani 1 1 d . . .
H4AA H 0.3703 0.5333 0.6342 0.044 Uiso 1 1 calc R . .
C5A C 0.2911(5) 0.5022(3) 0.5109(4) 0.0328(18) Uani 1 1 d . . .
H5AA H 0.3367 0.4828 0.4983 0.039 Uiso 1 1 calc R . .
C6A C 0.1459(5) 0.4885(3) 0.3692(4) 0.0345(18) Uani 1 1 d . . .
H6AA H 0.1460 0.5196 0.3325 0.041 Uiso 1 1 calc R . .
H6AB H 0.0787 0.4796 0.3558 0.041 Uiso 1 1 calc R . .
C7A C 0.1916(5) 0.4380(3) 0.3506(4) 0.0288(16) Uani 1 1 d . . .
H7AA H 0.2596 0.4461 0.3662 0.035 Uiso 1 1 calc R . .
H7AB H 0.1884 0.4060 0.3848 0.035 Uiso 1 1 calc R . .
N1A N 0.1438(4) 0.4219(2) 0.2602(3) 0.0296(14) Uani 1 1 d . . .
H1AA H 0.1345 0.4546 0.2293 0.035 Uiso 1 1 calc R . .
C8A C 0.0488(6) 0.3965(3) 0.2375(5) 0.058(3) Uani 1 1 d . . .
H8AA H 0.0186 0.3885 0.1777 0.087 Uiso 1 1 calc R . .
H8AB H 0.0089 0.4226 0.2511 0.087 Uiso 1 1 calc R . .
H8AC H 0.0561 0.3616 0.2687 0.087 Uiso 1 1 calc R . .
C9A C 0.2054(6) 0.3846(3) 0.2376(4) 0.041(2) Uani 1 1 d . . .
H9AA H 0.1735 0.3759 0.1781 0.061 Uiso 1 1 calc R . .
H9AB H 0.2174 0.3498 0.2698 0.061 Uiso 1 1 calc R . .
H9AC H 0.2660 0.4034 0.2500 0.061 Uiso 1 1 calc R . .
C10A C 0.2939(5) 0.4231(3) 0.6795(4) 0.0288(16) Uani 1 1 d . . .
O1A O 0.3468(4) 0.4086(2) 0.7460(3) 0.0421(14) Uani 1 1 d . . .
C11A C 0.1251(5) 0.4594(3) 0.6367(4) 0.0302(16) Uani 1 1 d . . .
O2A O 0.0800(4) 0.4616(2) 0.6737(3) 0.0495(15) Uani 1 1 d . . .
C12A C 0.1131(5) 0.3991(3) 0.5136(5) 0.0336(18) Uani 1 1 d . . .
O3A O 0.0539(4) 0.3668(2) 0.4740(4) 0.0599(17) Uani 1 1 d . . .
Au1A Au 0.289873(19) 0.361861(10) 0.560346(16) 0.02463(7) Uani 1 1 d . . .
P1A P 0.37255(12) 0.28945(7) 0.53946(11) 0.0216(4) Uani 1 1 d . . .
C13A C 0.3146(5) 0.2569(3) 0.4374(4) 0.0260(15) Uani 1 1 d . . .
C14A C 0.2169(5) 0.2590(3) 0.3920(4) 0.0357(18) Uani 1 1 d . . .
H14A H 0.1792 0.2799 0.4122 0.043 Uiso 1 1 calc R . .
C15A C 0.1736(6) 0.2305(3) 0.3164(5) 0.050(2) Uani 1 1 d . . .
H15A H 0.1064 0.2319 0.2852 0.060 Uiso 1 1 calc R . .
C16A C 0.2282(7) 0.2002(3) 0.2868(5) 0.052(2) Uani 1 1 d . . .
H16A H 0.1986 0.1811 0.2351 0.063 Uiso 1 1 calc R . .
C17A C 0.3246(6) 0.1977(3) 0.3314(5) 0.044(2) Uani 1 1 d . . .
H17A H 0.3620 0.1761 0.3117 0.053 Uiso 1 1 calc R . .
C18A C 0.3680(5) 0.2268(3) 0.4060(4) 0.0338(17) Uani 1 1 d . . .
H18A H 0.4354 0.2261 0.4359 0.041 Uiso 1 1 calc R . .
C19A C 0.4858(5) 0.3125(2) 0.5430(4) 0.0230(15) Uani 1 1 d . . .
C20A C 0.4845(5) 0.3610(3) 0.5001(4) 0.0354(18) Uani 1 1 d . . .
H20A H 0.4273 0.3820 0.4744 0.043 Uiso 1 1 calc R . .
C21A C 0.5673(6) 0.3794(3) 0.4944(5) 0.045(2) Uani 1 1 d . . .
H21A H 0.5654 0.4116 0.4623 0.054 Uiso 1 1 calc R . .
C22A C 0.6503(5) 0.3508(3) 0.5350(4) 0.0398(19) Uani 1 1 d . . .
H22A H 0.7069 0.3637 0.5326 0.048 Uiso 1 1 calc R . .
C23A C 0.6525(5) 0.3031(3) 0.5795(4) 0.0375(19) Uani 1 1 d . . .
H23A H 0.7107 0.2833 0.6074 0.045 Uiso 1 1 calc R . .
C24A C 0.5711(5) 0.2839(3) 0.5841(4) 0.0293(16) Uani 1 1 d . . .
H24A H 0.5734 0.2511 0.6153 0.035 Uiso 1 1 calc R . .
C25A C 0.3963(5) 0.2315(3) 0.6122(4) 0.0237(15) Uani 1 1 d . . .
C26A C 0.4251(5) 0.1790(3) 0.5978(4) 0.0316(17) Uani 1 1 d . . .
H26A H 0.4333 0.1729 0.5485 0.038 Uiso 1 1 calc R . .
C27A C 0.4423(5) 0.1355(3) 0.6538(4) 0.039(2) Uani 1 1 d . . .
H27A H 0.4628 0.1000 0.6435 0.047 Uiso 1 1 calc R . .
C28A C 0.4291(5) 0.1442(3) 0.7253(5) 0.0386(19) Uani 1 1 d . . .
H28A H 0.4403 0.1147 0.7642 0.046 Uiso 1 1 calc R . .
C29A C 0.3996(5) 0.1962(3) 0.7394(4) 0.0368(19) Uani 1 1 d . . .
H29A H 0.3896 0.2021 0.7878 0.044 Uiso 1 1 calc R . .
C30A C 0.3846(4) 0.2389(3) 0.6845(4) 0.0255(15) Uani 1 1 d . . .
H30A H 0.3659 0.2746 0.6960 0.031 Uiso 1 1 calc R . .
Cl1A Cl 0.08446(14) 0.51874(8) 0.14351(11) 0.0443(5) Uani 1 1 d . . .
W1B W 0.28118(2) 0.536329(11) -0.099426(16) 0.02335(7) Uani 1 1 d . . .
C1B C 0.2919(6) 0.4872(3) 0.0188(4) 0.0330(18) Uani 1 1 d . . .
C2B C 0.3331(7) 0.4541(3) -0.0249(5) 0.044(2) Uani 1 1 d . . .
H2BA H 0.3980 0.4432 -0.0046 0.053 Uiso 1 1 calc R . .
C3B C 0.2589(6) 0.4407(3) -0.1039(5) 0.042(2) Uani 1 1 d . . .
H3BA H 0.2655 0.4194 -0.1462 0.051 Uiso 1 1 calc R . .
C4B C 0.1750(6) 0.4642(3) -0.1083(4) 0.043(2) Uani 1 1 d . . .
H4BA H 0.1145 0.4616 -0.1545 0.052 Uiso 1 1 calc R . .
C5B C 0.1937(5) 0.4924(3) -0.0339(4) 0.0330(18) Uani 1 1 d . . .
H5BA H 0.1482 0.5117 -0.0211 0.040 Uiso 1 1 calc R . .
C6B C 0.3442(6) 0.5060(3) 0.1081(4) 0.042(2) Uani 1 1 d . . .
H6BA H 0.3439 0.4752 0.1452 0.050 Uiso 1 1 calc R . .
H6BB H 0.4114 0.5140 0.1200 0.050 Uiso 1 1 calc R . .
C7B C 0.3011(5) 0.5571(3) 0.1268(4) 0.0348(18) Uani 1 1 d . . .
H7BA H 0.2328 0.5500 0.1113 0.042 Uiso 1 1 calc R . .
H7BB H 0.3053 0.5886 0.0924 0.042 Uiso 1 1 calc R . .
N1B N 0.3494(4) 0.5736(2) 0.2171(3) 0.0350(15) Uani 1 1 d . . .
H1BA H 0.3559 0.5414 0.2485 0.042 Uiso 1 1 calc R . .
C8B C 0.4480(6) 0.5960(4) 0.2392(5) 0.063(3) Uani 1 1 d . . .
H8BA H 0.4774 0.6073 0.2978 0.095 Uiso 1 1 calc R . .
H8BB H 0.4440 0.6284 0.2040 0.095 Uiso 1 1 calc R . .
H8BC H 0.4868 0.5667 0.2301 0.095 Uiso 1 1 calc R . .
C9B C 0.2925(6) 0.6139(3) 0.2394(5) 0.056(3) Uani 1 1 d . . .
H9BA H 0.3237 0.6211 0.2994 0.084 Uiso 1 1 calc R . .
H9BB H 0.2288 0.5984 0.2245 0.084 Uiso 1 1 calc R . .
H9BC H 0.2869 0.6491 0.2092 0.084 Uiso 1 1 calc R . .
C10B C 0.1961(5) 0.5734(3) -0.2029(4) 0.0338(18) Uani 1 1 d . . .
O1B O 0.1449(4) 0.5910(2) -0.2690(3) 0.0422(14) Uani 1 1 d . . .
C11B C 0.3612(5) 0.5319(3) -0.1603(4) 0.0276(16) Uani 1 1 d . . .
O2B O 0.4080(4) 0.5290(2) -0.1957(3) 0.0490(15) Uani 1 1 d . . .
C12B C 0.3740(5) 0.5934(3) -0.0363(5) 0.0338(18) Uani 1 1 d . . .
O3B O 0.4351(4) 0.6242(2) 0.0045(3) 0.0480(15) Uani 1 1 d . . .
Au1B Au 0.198239(18) 0.631915(10) -0.081535(16) 0.02312(6) Uani 1 1 d . . .
P1B P 0.12822(12) 0.70851(7) -0.05509(10) 0.0205(4) Uani 1 1 d . . .
C13B C 0.2058(5) 0.7416(3) 0.0424(4) 0.0252(16) Uani 1 1 d . . .
C14B C 0.3028(5) 0.7323(3) 0.0732(4) 0.042(2) Uani 1 1 d . . .
H14B H 0.3260 0.7080 0.0438 0.051 Uiso 1 1 calc R . .
C15B C 0.3663(6) 0.7571(4) 0.1452(5) 0.057(2) Uani 1 1 d . . .
H15B H 0.4329 0.7518 0.1641 0.068 Uiso 1 1 calc R . .
C16B C 0.3314(7) 0.7897(4) 0.1895(5) 0.063(3) Uani 1 1 d . . .
H16B H 0.3748 0.8055 0.2408 0.076 Uiso 1 1 calc R . .
C17B C 0.2346(7) 0.8003(3) 0.1615(5) 0.052(2) Uani 1 1 d . . .
H17B H 0.2117 0.8237 0.1922 0.062 Uiso 1 1 calc R . .
C18B C 0.1718(6) 0.7755(3) 0.0869(4) 0.0344(18) Uani 1 1 d . . .
H18B H 0.1053 0.7820 0.0666 0.041 Uiso 1 1 calc R . .
C19B C 0.0200(5) 0.6932(2) -0.0439(4) 0.0214(15) Uani 1 1 d . . .
C20B C 0.0162(5) 0.6428(3) -0.0066(4) 0.0331(18) Uani 1 1 d . . .
H20B H 0.0678 0.6172 0.0097 0.040 Uiso 1 1 calc R . .
C21B C -0.0634(5) 0.6299(3) 0.0069(4) 0.0349(18) Uani 1 1 d . . .
H21B H -0.0657 0.5954 0.0326 0.042 Uiso 1 1 calc R . .
C22B C -0.1393(5) 0.6669(3) -0.0167(4) 0.0367(18) Uani 1 1 d . . .
H22B H -0.1936 0.6575 -0.0078 0.044 Uiso 1 1 calc R . .
C23B C -0.1360(5) 0.7165(3) -0.0525(4) 0.0371(18) Uani 1 1 d . . .
H23B H -0.1876 0.7421 -0.0677 0.045 Uiso 1 1 calc R . .
C24B C -0.0572(5) 0.7303(3) -0.0671(4) 0.0291(16) Uani 1 1 d . . .
H24B H -0.0558 0.7649 -0.0929 0.035 Uiso 1 1 calc R . .
C25B C 0.1003(4) 0.7630(2) -0.1339(4) 0.0211(14) Uani 1 1 d . . .
C26B C 0.0845(5) 0.8187(3) -0.1199(4) 0.0285(16) Uani 1 1 d . . .
H26B H 0.0872 0.8295 -0.0676 0.034 Uiso 1 1 calc R . .
C27B C 0.0652(5) 0.8579(3) -0.1812(4) 0.0318(17) Uani 1 1 d . . .
H27B H 0.0550 0.8957 -0.1707 0.038 Uiso 1 1 calc R . .
C28B C 0.0605(5) 0.8432(3) -0.2583(5) 0.0380(19) Uani 1 1 d . . .
H28B H 0.0470 0.8705 -0.3007 0.046 Uiso 1 1 calc R . .
C29B C 0.0759(5) 0.7881(3) -0.2719(4) 0.040(2) Uani 1 1 d . . .
H29B H 0.0728 0.7775 -0.3245 0.047 Uiso 1 1 calc R . .
C30B C 0.0955(5) 0.7484(3) -0.2117(4) 0.0298(16) Uani 1 1 d . . .
H30B H 0.1059 0.7107 -0.2226 0.036 Uiso 1 1 calc R . .
Cl1B Cl 0.40875(14) 0.48095(8) 0.34192(11) 0.0413(5) Uani 1 1 d . . .

loop_
_atom_site_aniso_label
_atom_site_aniso_U_11
_atom_site_aniso_U_22
_atom_site_aniso_U_33
_atom_site_aniso_U_23
_atom_site_aniso_U_13
_atom_site_aniso_U_12
W1A 0.02506(15) 0.01466(13) 0.02630(15) 0.00111(11) 0.01407(12) 0.00221(11)
C1A 0.048(5) 0.017(3) 0.029(4) 0.005(3) 0.019(4) 0.006(3)
C2A 0.064(6) 0.020(4) 0.039(4) 0.006(3) 0.032(4) 0.014(4)
C3A 0.071(6) 0.016(3) 0.033(4) -0.003(3) 0.034(4) -0.001(4)
C4A 0.066(6) 0.017(4) 0.036(4) -0.001(3) 0.031(4) -0.019(4)
C5A 0.043(5) 0.021(4) 0.036(4) 0.003(3) 0.019(4) -0.006(3)
C6A 0.043(5) 0.037(4) 0.033(4) 0.006(3) 0.025(4) 0.019(4)
C7A 0.033(4) 0.027(4) 0.028(4) -0.005(3) 0.015(3) 0.006(3)
N1A 0.037(4) 0.029(3) 0.024(3) -0.004(2) 0.014(3) -0.004(3)
C8A 0.039(5) 0.069(6) 0.062(6) -0.017(5) 0.019(4) -0.030(5)
C9A 0.048(5) 0.032(4) 0.040(5) -0.014(3) 0.017(4) 0.012(4)
C10A 0.036(4) 0.020(4) 0.034(4) 0.002(3) 0.019(4) 0.000(3)
O1A 0.046(3) 0.041(3) 0.034(3) 0.013(2) 0.012(3) 0.010(3)
C11A 0.030(4) 0.029(4) 0.041(4) -0.003(3) 0.025(3) -0.001(3)
O2A 0.046(4) 0.060(4) 0.060(4) -0.010(3) 0.039(3) -0.009(3)
C12A 0.028(4) 0.032(4) 0.048(5) 0.011(4) 0.023(4) 0.003(3)
O3A 0.045(4) 0.034(3) 0.091(5) -0.015(3) 0.018(3) -0.013(3)
Au1A 0.02900(16) 0.01597(13) 0.03494(15) 0.00209(11) 0.01944(12) 0.00430(12)
P1A 0.0235(10) 0.0154(8) 0.0281(9) -0.0007(7) 0.0132(8) 0.0019(7)
C13A 0.028(4) 0.025(4) 0.025(4) 0.004(3) 0.011(3) 0.000(3)
C14A 0.026(4) 0.034(4) 0.045(5) 0.006(4) 0.013(4) -0.004(3)
C15A 0.045(5) 0.042(5) 0.037(5) 0.008(4) -0.007(4) -0.014(4)
C16A 0.076(7) 0.033(5) 0.037(5) -0.007(4) 0.013(5) -0.015(5)
C17A 0.067(6) 0.028(4) 0.045(5) -0.005(4) 0.032(5) -0.003(4)
C18A 0.042(5) 0.027(4) 0.035(4) -0.003(3) 0.018(4) -0.002(3)
C19A 0.029(4) 0.018(3) 0.026(4) -0.002(3) 0.016(3) -0.001(3)
C20A 0.028(4) 0.028(4) 0.052(5) 0.008(4) 0.019(4) 0.002(3)
C21A 0.038(5) 0.043(5) 0.057(5) 0.014(4) 0.023(4) -0.008(4)
C22A 0.024(4) 0.057(5) 0.046(5) -0.002(4) 0.022(4) -0.009(4)
C23A 0.018(4) 0.048(5) 0.043(5) -0.009(4) 0.011(3) 0.005(4)
C24A 0.029(4) 0.028(4) 0.034(4) 0.002(3) 0.016(3) -0.003(3)
C25A 0.019(4) 0.021(3) 0.027(4) 0.001(3) 0.006(3) 0.000(3)
C26A 0.037(4) 0.028(4) 0.029(4) 0.001(3) 0.014(3) 0.003(3)
C27A 0.041(5) 0.020(4) 0.045(5) 0.004(3) 0.007(4) -0.004(3)
C28A 0.039(5) 0.030(4) 0.042(5) 0.013(4) 0.013(4) -0.006(4)
C29A 0.033(4) 0.046(5) 0.031(4) 0.003(4) 0.013(3) -0.007(4)
C30A 0.021(4) 0.026(4) 0.028(4) -0.001(3) 0.009(3) -0.003(3)
Cl1A 0.0446(12) 0.0450(11) 0.0365(11) 0.0086(9) 0.0111(9) 0.0077(10)
W1B 0.02762(16) 0.01757(13) 0.02955(15) 0.00218(11) 0.01671(12) 0.00464(12)
C1B 0.052(5) 0.025(4) 0.033(4) 0.012(3) 0.028(4) 0.014(4)
C2B 0.074(6) 0.026(4) 0.050(5) 0.014(4) 0.042(5) 0.023(4)
C3B 0.085(7) 0.016(4) 0.039(5) 0.001(3) 0.040(5) 0.006(4)
C4B 0.078(7) 0.020(4) 0.031(4) 0.000(3) 0.023(4) -0.026(4)
C5B 0.042(5) 0.021(4) 0.045(5) 0.006(3) 0.026(4) 0.000(3)
C6B 0.051(5) 0.039(5) 0.035(4) 0.009(4) 0.018(4) 0.017(4)
C7B 0.042(5) 0.039(4) 0.023(4) 0.006(3) 0.013(3) 0.012(4)
N1B 0.044(4) 0.030(3) 0.035(4) -0.001(3) 0.020(3) 0.003(3)
C8B 0.033(5) 0.068(6) 0.073(6) -0.002(5) 0.008(5) -0.031(5)
C9B 0.075(7) 0.038(5) 0.054(6) -0.016(4) 0.026(5) -0.003(5)
C10B 0.034(4) 0.037(4) 0.035(4) 0.004(3) 0.019(4) 0.000(4)
O1B 0.043(3) 0.053(3) 0.032(3) 0.009(3) 0.017(3) 0.013(3)
C11B 0.026(4) 0.026(4) 0.033(4) -0.007(3) 0.015(3) -0.002(3)
O2B 0.040(3) 0.054(4) 0.071(4) -0.021(3) 0.040(3) -0.012(3)
C12B 0.035(5) 0.036(4) 0.040(5) 0.008(4) 0.025(4) 0.010(4)
O3B 0.028(3) 0.055(4) 0.058(4) -0.017(3) 0.016(3) -0.011(3)
Au1B 0.02335(15) 0.01737(13) 0.03117(15) 0.00160(11) 0.01409(12) 0.00382(11)
P1B 0.0193(9) 0.0172(8) 0.0259(9) 0.0006(7) 0.0105(8) 0.0010(7)
C13B 0.028(4) 0.019(3) 0.026(4) 0.000(3) 0.009(3) -0.009(3)
C14B 0.035(5) 0.038(4) 0.043(5) 0.002(4) 0.006(4) -0.008(4)
C15B 0.042(5) 0.056(6) 0.049(6) 0.003(5) -0.003(4) -0.011(5)
C16B 0.069(7) 0.065(6) 0.026(5) 0.005(4) -0.009(5) -0.036(6)
C17B 0.089(8) 0.037(5) 0.037(5) -0.013(4) 0.035(5) -0.023(5)
C18B 0.043(5) 0.025(4) 0.035(4) -0.002(3) 0.017(4) -0.007(3)
C19B 0.025(4) 0.019(3) 0.020(3) -0.003(3) 0.009(3) 0.000(3)
C20B 0.029(4) 0.029(4) 0.037(4) 0.004(3) 0.011(3) 0.003(3)
C21B 0.038(5) 0.036(4) 0.037(4) 0.003(3) 0.021(4) -0.009(4)
C22B 0.034(5) 0.041(5) 0.040(5) -0.005(4) 0.021(4) -0.012(4)
C23B 0.027(4) 0.041(5) 0.047(5) -0.006(4) 0.020(4) 0.005(4)
C24B 0.026(4) 0.022(4) 0.040(4) 0.006(3) 0.014(3) 0.003(3)
C25B 0.015(3) 0.020(3) 0.030(4) 0.002(3) 0.011(3) 0.002(3)
C26B 0.033(4) 0.026(4) 0.026(4) 0.001(3) 0.012(3) -0.002(3)
C27B 0.032(4) 0.019(4) 0.045(4) 0.000(3) 0.018(4) -0.001(3)
C28B 0.039(5) 0.035(4) 0.041(5) 0.019(4) 0.019(4) 0.006(4)
C29B 0.056(5) 0.039(4) 0.037(4) 0.005(4) 0.033(4) 0.011(4)
C30B 0.034(4) 0.022(4) 0.032(4) 0.005(3) 0.012(3) 0.003(3)
Cl1B 0.0460(12) 0.0381(11) 0.0365(11) 0.0023(8) 0.0144(9) 0.0027(9)

loop_
_geom_bond_atom_site_label_1
_geom_bond_atom_site_label_2
_geom_bond_distance
_geom_bond_site_symmetry_2
_geom_bond_publ_flag
W1A C12A 1.951(8) . ?
W1A C10A 1.958(7) . ?
W1A C11A 1.961(7) . ?
W1A C3A 2.314(6) . ?
W1A C2A 2.327(6) . ?
W1A C4A 2.350(7) . ?
W1A C1A 2.365(6) . ?
W1A C5A 2.374(7) . ?
W1A Au1A 2.7121(5) . ?
C1A C5A 1.403(10) . ?
C1A C2A 1.416(9) . ?
C1A C6A 1.496(9) . ?
C2A C3A 1.441(10) . ?
C2A H2AA 0.9500 . ?
C3A C4A 1.401(10) . ?
C3A H3AA 0.9500 . ?
C4A C5A 1.433(9) . ?
C4A H4AA 0.9500 . ?
C5A H5AA 0.9500 . ?
C6A C7A 1.508(8) . ?
C6A H6AA 0.9900 . ?
C6A H6AB 0.9900 . ?
C7A N1A 1.504(8) . ?
C7A H7AA 0.9900 . ?
C7A H7AB 0.9900 . ?
N1A C8A 1.482(9) . ?
N1A C9A 1.483(8) . ?
N1A H1AA 0.9300 . ?
C8A H8AA 0.9800 . ?
C8A H8AB 0.9800 . ?
C8A H8AC 0.9800 . ?
C9A H9AA 0.9800 . ?
C9A H9AB 0.9800 . ?
C9A H9AC 0.9800 . ?
C10A O1A 1.167(8) . ?
C10A Au1A 2.553(7) . ?
C11A O2A 1.149(8) . ?
C12A O3A 1.176(8) . ?
C12A Au1A 2.660(7) . ?
Au1A P1A 2.2776(17) . ?
P1A C19A 1.818(7) . ?
P1A C13A 1.819(6) . ?
P1A C25A 1.821(6) . ?
C13A C14A 1.381(9) . ?
C13A C18A 1.384(9) . ?
C14A C15A 1.397(10) . ?
C14A H14A 0.9500 . ?
C15A C16A 1.380(12) . ?
C15A H15A 0.9500 . ?
C16A C17A 1.363(11) . ?
C16A H16A 0.9500 . ?
C17A C18A 1.391(9) . ?
C17A H17A 0.9500 . ?
C18A H18A 0.9500 . ?
C19A C20A 1.383(8) . ?
C19A C24A 1.389(9) . ?
C20A C21A 1.403(10) . ?
C20A H20A 0.9500 . ?
C21A C22A 1.362(10) . ?
C21A H21A 0.9500 . ?
C22A C23A 1.378(10) . ?
C22A H22A 0.9500 . ?
C23A C24A 1.382(9) . ?
C23A H23A 0.9500 . ?
C24A H24A 0.9500 . ?
C25A C30A 1.386(9) . ?
C25A C26A 1.390(9) . ?
C26A C27A 1.385(9) . ?
C26A H26A 0.9500 . ?
C27A C28A 1.387(10) . ?
C27A H27A 0.9500 . ?
C28A C29A 1.383(10) . ?
C28A H28A 0.9500 . ?
C29A C30A 1.363(9) . ?
C29A H29A 0.9500 . ?
C30A H30A 0.9500 . ?
W1B C12B 1.951(8) . ?
W1B C10B 1.958(7) . ?
W1B C11B 1.970(7) . ?
W1B C3B 2.306(7) . ?
W1B C2B 2.312(7) . ?
W1B C4B 2.343(7) . ?
W1B C1B 2.352(6) . ?
W1B C5B 2.380(7) . ?
W1B Au1B 2.7060(5) . ?
C1B C5B 1.413(10) . ?
C1B C2B 1.437(9) . ?
C1B C6B 1.510(9) . ?
C2B C3B 1.421(11) . ?
C2B H2BA 0.9500 . ?
C3B C4B 1.392(11) . ?
C3B H3BA 0.9500 . ?
C4B C5B 1.399(9) . ?
C4B H4BA 0.9500 . ?
C5B H5BA 0.9500 . ?
C6B C7B 1.497(9) . ?
C6B H6BA 0.9900 . ?
C6B H6BB 0.9900 . ?
C7B N1B 1.506(8) . ?
C7B H7BA 0.9900 . ?
C7B H7BB 0.9900 . ?
N1B C9B 1.472(9) . ?
N1B C8B 1.507(9) . ?
N1B H1BA 0.9300 . ?
C8B H8BA 0.9800 . ?
C8B H8BB 0.9800 . ?
C8B H8BC 0.9800 . ?
C9B H9BA 0.9800 . ?
C9B H9BB 0.9800 . ?
C9B H9BC 0.9800 . ?
C10B O1B 1.180(8) . ?
C10B Au1B 2.560(7) . ?
C11B O2B 1.150(8) . ?
C12B O3B 1.175(8) . ?
C12B Au1B 2.659(7) . ?
Au1B P1B 2.2778(17) . ?
P1B C19B 1.814(7) . ?
P1B C13B 1.814(6) . ?
P1B C25B 1.824(6) . ?
C13B C14B 1.383(9) . ?
C13B C18B 1.387(9) . ?
C14B C15B 1.373(10) . ?
C14B H14B 0.9500 . ?
C15B C16B 1.374(12) . ?
C15B H15B 0.9500 . ?
C16B C17B 1.391(12) . ?
C16B H16B 0.9500 . ?
C17B C18B 1.396(9) . ?
C17B H17B 0.9500 . ?
C18B H18B 0.9500 . ?
C19B C20B 1.388(8) . ?
C19B C24B 1.402(8) . ?
C20B C21B 1.392(9) . ?
C20B H20B 0.9500 . ?
C21B C22B 1.387(10) . ?
C21B H21B 0.9500 . ?
C22B C23B 1.357(9) . ?
C22B H22B 0.9500 . ?
C23B C24B 1.395(9) . ?
C23B H23B 0.9500 . ?
C24B H24B 0.9500 . ?
C25B C26B 1.393(8) . ?
C25B C30B 1.398(9) . ?
C26B C27B 1.370(8) . ?
C26B H26B 0.9500 . ?
C27B C28B 1.388(9) . ?
C27B H27B 0.9500 . ?
C28B C29B 1.376(9) . ?
C28B H28B 0.9500 . ?
C29B C30B 1.364(9) . ?
C29B H29B 0.9500 . ?
C30B H30B 0.9500 . ?
